data_2012437
loop_
_publ_author_name
'Ibrahim Abdul Razak'
'Anwar Usman'
'Hoong-Kun Fun'
'Bohari M. Yamin'
'Goh Wooi Keat'

_publ_section_title
;
 Diacetatobis(trimethylenethiourea)zinc(II) monohydrate
;
_journal_issue 1
_journal_name_full 'Acta Crystallographica Section C'
_journal_page_first m31
_journal_page_last m33
_journal_paper_doi 10.1107/S0108270101017577
_journal_volume 58
_journal_year 2002
_chemical_formula_moiety 'C12 H22 N4 O4 S2 Zn, H2 O'
_chemical_formula_sum 'C12 H24 N4 O5 S2 Zn'
_chemical_formula_weight 433.84
_chemical_melting_point 400
_chemical_name_systematic
;
Diacetatobis(trimethylenethiourea)zinc(II) Monohydrate
;
_space_group_IT_number 14
_symmetry_cell_setting monoclinic
_symmetry_space_group_name_Hall '-P 2yn'
_symmetry_space_group_name_H-M 'P 1 21/n 1'
_atom_sites_solution_hydrogens geom
_atom_sites_solution_primary direct
_atom_sites_solution_secondary difmap
_audit_creation_method SHELXL-97
_cell_angle_alpha 90.00
_cell_angle_beta 90.8370(10)
_cell_angle_gamma 90.00
_cell_formula_units_Z 4
_cell_length_a 8.75170(10)
_cell_length_b 17.3654(2)
_cell_length_c 13.0543(2)
_cell_measurement_reflns_used 8192
_cell_measurement_temperature 293(2)
_cell_measurement_theta_max 29.44
_cell_measurement_theta_min 1.95
_cell_volume 1983.74(4)
_computing_cell_refinement 'SAINT (Siemens, 1996)'
_computing_data_collection 'SMART (Siemens, 1996)'
_computing_data_reduction SAINT
_computing_molecular_graphics SHELXTL
_computing_publication_material
;
SHELXTL, PARST (Nardelli, 1995), PLATON (Spek, 1990)
;
_computing_structure_refinement SHELXTL
_computing_structure_solution 'SHELXTL (Sheldrick, 1997)'
_diffrn_ambient_temperature 293(2)
_diffrn_detector_area_resol_mean 8.33
_diffrn_measured_fraction_theta_full .999
_diffrn_measured_fraction_theta_max .999
_diffrn_measurement_device_type
;
Siemens SMART CCD area-detector diffractometer
;
_diffrn_measurement_method '\w scans'
_diffrn_radiation_monochromator graphite
_diffrn_radiation_source 'fine-focus sealed tube'
_diffrn_radiation_type MoK\a
_diffrn_radiation_wavelength .71073
_diffrn_reflns_av_R_equivalents .0972
_diffrn_reflns_av_sigmaI/netI .0936
_diffrn_reflns_limit_h_max 10
_diffrn_reflns_limit_h_min -9
_diffrn_reflns_limit_k_max 19
_diffrn_reflns_limit_k_min -20
_diffrn_reflns_limit_l_max 10
_diffrn_reflns_limit_l_min -15
_diffrn_reflns_number 11176
_diffrn_reflns_theta_full 24.99
_diffrn_reflns_theta_max 24.99
_diffrn_reflns_theta_min 1.95
_diffrn_standards_decay_% 0
_diffrn_standards_number 0
_exptl_absorpt_coefficient_mu 1.476
_exptl_absorpt_correction_T_max .8665
_exptl_absorpt_correction_T_min .7982
_exptl_absorpt_correction_type empirical
_exptl_absorpt_process_details '(SADABS; Sheldrick, 1996)'
_exptl_crystal_colour colourless
_exptl_crystal_density_diffrn 1.453
_exptl_crystal_density_method 'not measured'
_exptl_crystal_description slab
_exptl_crystal_F_000 904
_exptl_crystal_size_max .16
_exptl_crystal_size_mid .12
_exptl_crystal_size_min .10
_refine_diff_density_max .539
_refine_diff_density_min -1.372
_refine_ls_extinction_coef .0165(16)
_refine_ls_extinction_expression Fc^*^=kFc[1+0.001xFc^2^\l^3^/sin(2\q)]^-1/4^
_refine_ls_extinction_method SHELXTL
_refine_ls_goodness_of_fit_ref .983
_refine_ls_hydrogen_treatment mixed
_refine_ls_matrix_type full
_refine_ls_number_parameters 238
_refine_ls_number_reflns 3495
_refine_ls_number_restraints 2
_refine_ls_restrained_S_all .983
_refine_ls_R_factor_all .0674
_refine_ls_R_factor_gt .0544
_refine_ls_shift/su_max .000
_refine_ls_shift/su_mean .000
_refine_ls_structure_factor_coef Fsqd
_refine_ls_weighting_details 'calc w=1/[\s^2^(Fo^2^)+(0.0693P)^2^] where P=(Fo^2^+2Fc^2^)/3'
_refine_ls_weighting_scheme calc
_refine_ls_wR_factor_gt .1324
_refine_ls_wR_factor_ref .1384
_reflns_number_gt 2645
_reflns_number_total 3495
_reflns_threshold_expression 'I > 2\s(I)'
_cod_data_source_file ln1123.cif
_cod_data_source_block I
_cod_depositor_comments
;
The following automatic conversions were performed:

'_chemical_melting_point' value '400K' was changed to '400' - the
value should be numeric and without a unit designator.

Automatic conversion script
Id: cif_fix_values 1646 2011-03-28 12:23:43Z adriana 

The following automatic conversions were performed:

'_chemical_melting_point' value '400K' was changed to '400' - the
value should be numeric and without a unit designator.

Automatic conversion script
Id: cif_fix_values 1715 2011-07-08 13:25:40Z adriana 
;
_cod_original_sg_symbol_H-M 'P 21/n'
_cod_database_code 2012437
_cod_database_fobs_code 2012437

loop_
_symmetry_equiv_pos_as_xyz
'x, y, z'
'-x+1/2, y+1/2, -z+1/2'
'-x, -y, -z'
'x-1/2, -y-1/2, z-1/2'

loop_
_atom_site_label
_atom_site_fract_x
_atom_site_fract_y
_atom_site_fract_z
_atom_site_U_iso_or_equiv
_atom_site_adp_type
_atom_site_calc_flag
_atom_site_refinement_flags
_atom_site_occupancy
_atom_site_disorder_assembly
_atom_site_disorder_group
_atom_site_type_symbol
Zn1 .57847(4) .250169(19) .53877(3) .0358(2) Uani d . 1 . . Zn
S1 .76157(11) .31906(6) .44927(7) .0499(3) Uani d . 1 . . S
S2 .34630(11) .24216(5) .44875(8) .0451(3) Uani d . 1 . . S
O1 .6330(3) .14138(14) .56550(18) .0507(7) Uani d . 1 . . O
O2 .6449(4) .10394(15) .4038(2) .0618(8) Uani d . 1 . . O
O3 .5858(3) .27839(14) .68607(17) .0464(6) Uani d . 1 . . O
O4 .4660(3) .38806(15) .65645(18) .0536(7) Uani d . 1 . . O
N1 .6499(4) .23990(17) .2885(3) .0505(9) Uani d . 1 . . N
H1A .6629 .2006 .3277 .061 Uiso calc R 1 . . H
N2 .6875(4) .36776(18) .2620(2) .0531(8) Uani d . 1 . . N
H2A .7165 .4118 .2855 .064 Uiso calc R 1 . . H
N3 .1875(3) .34003(17) .3369(2) .0432(7) Uani d . 1 B . N
H3A .1687 .2998 .3005 .052 Uiso calc R 1 . . H
N4 .3255(4) .39478(16) .4667(2) .0487(8) Uani d . 1 B . N
H4A .3880 .3885 .5175 .058 Uiso calc R 1 . . H
C1 .6593(5) .0923(2) .4966(3) .0492(9) Uani d . 1 . . C
C2 .7095(7) .0134(2) .5336(4) .0832(16) Uani d . 1 . . C
H2B .8057 .0177 .5694 .125 Uiso calc R 1 . . H
H2C .7204 -.0203 .4759 .125 Uiso calc R 1 . . H
H2D .6343 -.0071 .5789 .125 Uiso calc R 1 . . H
C3 .5250(4) .34119(19) .7156(3) .0389(8) Uani d . 1 . . C
C4 .5290(5) .3577(3) .8281(3) .0589(11) Uani d . 1 . . C
H4B .4762 .3176 .8638 .088 Uiso calc R 1 . . H
H4C .4801 .4061 .8408 .088 Uiso calc R 1 . . H
H4D .6332 .3599 .8519 .088 Uiso calc R 1 . . H
C5 .6940(4) .30764(19) .3243(3) .0419(8) Uani d . 1 . . C
C6 .5805(7) .2266(3) .1874(3) .0710(14) Uani d . 1 . . C
H6A .4992 .1889 .1925 .085 Uiso calc R 1 . . H
H6B .6566 .2067 .1411 .085 Uiso calc R 1 . . H
C7 .5176(6) .3007(3) .1467(3) .0680(13) Uani d . 1 . . C
H7A .4268 .3147 .1842 .082 Uiso calc R 1 . . H
H7B .4888 .2945 .0751 .082 Uiso calc R 1 . . H
C8 .6346(6) .3636(3) .1570(3) .0702(13) Uani d . 1 . . C
H8A .7199 .3531 .1126 .084 Uiso calc R 1 . . H
H8B .5898 .4125 .1367 .084 Uiso calc R 1 . . H
C9 .2838(4) .33344(19) .4158(2) .0370(8) Uani d . 1 . . C
C10 .1116(5) .4125(2) .3085(3) .0573(10) Uani d . 1 . . C
H10A .0151 .4168 .3437 .069 Uiso calc PR .75 A 1 H
H10B .0910 .4135 .2353 .069 Uiso calc PR .75 A 1 H
H10C .0046 .4031 .2925 .069 Uiso calc PR .25 A 2 H
H10D .1591 .4344 .2485 .069 Uiso calc PR .25 A 2 H
C11A .2140(8) .4780(3) .3380(5) .0673(17) Uani d P .75 B 1 C
H11A .2990 .4797 .2912 .081 Uiso calc PR .75 B 1 H
H11B .1576 .5258 .3305 .081 Uiso calc PR .75 B 1 H
C11B .1257(18) .4666(9) .3961(13) .049(4) Uani d P .25 B 2 C
H11C .0956 .5174 .3725 .059 Uiso calc PR .25 B 2 H
H11D .0534 .4510 .4478 .059 Uiso calc PR .25 B 2 H
C12 .2750(6) .4727(2) .4445(3) .0680(13) Uani d . 1 . . C
H12A .3601 .5080 .4531 .082 Uiso calc PR .75 B 1 H
H12B .1962 .4875 .4922 .082 Uiso calc PR .75 B 1 H
H12C .2691 .5025 .5072 .082 Uiso calc PR .25 B 2 H
H12D .3459 .4980 .3990 .082 Uiso calc PR .25 B 2 H
O1W .2152(4) .47623(19) .7228(3) .0646(8) Uani d D 1 . . O
H1W1 .182(7) .457(4) .779(4) .14(3) Uiso d D 1 . . H
H2W1 .277(6) .446(3) .707(5) .12(2) Uiso d D 1 . . H

loop_
_atom_site_aniso_label
_atom_site_aniso_U_11
_atom_site_aniso_U_22
_atom_site_aniso_U_33
_atom_site_aniso_U_12
_atom_site_aniso_U_13
_atom_site_aniso_U_23
Zn1 .0469(3) .0312(3) .0292(3) .00422(16) -.0008(2) -.00182(14)
S1 .0564(6) .0465(6) .0466(6) -.0130(4) -.0005(4) .0017(4)
S2 .0473(6) .0366(5) .0511(7) -.0026(4) -.0114(4) -.0032(4)
O1 .0792(19) .0347(13) .0382(15) .0122(12) -.0008(12) -.0029(11)
O2 .108(2) .0390(15) .0391(17) -.0013(15) .0103(14) -.0018(11)
O3 .0658(17) .0402(14) .0332(14) .0130(13) -.0029(11) -.0062(11)
O4 .0799(18) .0445(15) .0358(14) .0166(13) -.0117(12) -.0011(11)
N1 .080(3) .0390(18) .0323(19) -.0068(15) .0064(16) .0036(12)
N2 .073(2) .0404(18) .046(2) -.0016(16) .0104(16) .0070(14)
N3 .0529(18) .0409(17) .0357(17) -.0010(14) -.0077(13) -.0043(13)
N4 .069(2) .0394(17) .0375(17) .0030(15) -.0204(14) -.0047(13)
C1 .065(2) .0324(19) .050(3) .0035(17) .0095(18) .0001(17)
C2 .139(5) .046(3) .065(3) .033(3) .002(3) .004(2)
C3 .049(2) .0343(18) .0338(19) -.0006(16) -.0030(15) -.0059(15)
C4 .078(3) .066(3) .032(2) .024(2) -.0161(18) -.0139(18)
C5 .047(2) .0363(19) .043(2) -.0018(16) .0124(16) .0032(16)
C6 .114(4) .057(3) .042(3) -.022(3) .011(2) -.004(2)
C7 .075(3) .093(4) .035(2) .000(3) -.007(2) .002(2)
C8 .111(4) .051(2) .049(3) .011(3) .017(2) .012(2)
C9 .0406(18) .0412(19) .0294(18) -.0015(15) .0044(14) .0004(14)
C10 .067(3) .054(3) .051(2) .007(2) -.0092(19) .0046(19)
C11A .092(5) .048(3) .062(4) -.005(3) -.032(4) .014(3)
C11B .048(9) .047(9) .052(10) .008(7) -.001(7) .005(7)
C12 .103(4) .040(2) .060(3) .004(2) -.027(2) -.0026(19)
O1W .089(2) .0424(16) .063(2) .0147(16) .0091(17) .0125(15)

loop_
_atom_type_symbol
_atom_type_description
_atom_type_scat_dispersion_real
_atom_type_scat_dispersion_imag
_atom_type_scat_source
C C .0033 .0016 'International Tables Vol C Tables 4.2.6.8 and 6.1.1.4'
H H .0000 .0000 'International Tables Vol C Tables 4.2.6.8 and 6.1.1.4'
N N .0061 .0033 'International Tables Vol C Tables 4.2.6.8 and 6.1.1.4'
O O .0106 .0060 'International Tables Vol C Tables 4.2.6.8 and 6.1.1.4'
S S .1246 .1234 'International Tables Vol C Tables 4.2.6.8 and 6.1.1.4'
Zn Zn .2839 1.4301 'International Tables Vol C Tables 4.2.6.8 and 6.1.1.4'

loop_
_geom_angle_atom_site_label_1
_geom_angle_atom_site_label_2
_geom_angle_atom_site_label_3
_geom_angle
_geom_angle_publ_flag
O1 Zn1 O3 93.48(10) yes
O1 Zn1 S1 114.42(8) yes
O3 Zn1 S1 110.28(8) yes
O1 Zn1 S2 103.74(8) yes
O3 Zn1 S2 121.17(8) yes
S1 Zn1 S2 112.22(4) yes
C5 S1 Zn1 100.68(12) ?
C9 S2 Zn1 109.89(12) ?
C1 O1 Zn1 124.4(2) ?
C3 O3 Zn1 119.7(2) ?
C5 N1 C6 125.1(3) ?
C5 N1 H1A 117.5 ?
C6 N1 H1A 117.5 ?
C5 N2 C8 123.7(3) ?
C5 N2 H2A 118.2 ?
C8 N2 H2A 118.2 ?
C9 N3 C10 123.4(3) ?
C9 N3 H3A 118.3 ?
C10 N3 H3A 118.3 ?
C9 N4 C12 125.2(3) ?
C9 N4 H4A 117.4 ?
C12 N4 H4A 117.4 ?
O2 C1 O1 124.9(3) ?
O2 C1 C2 119.1(4) ?
O1 C1 C2 116.0(4) ?
C1 C2 H2B 109.5 ?
C1 C2 H2C 109.5 ?
H2B C2 H2C 109.5 ?
C1 C2 H2D 109.5 ?
H2B C2 H2D 109.5 ?
H2C C2 H2D 109.5 ?
O4 C3 O3 123.3(3) ?
O4 C3 C4 119.6(3) ?
O3 C3 C4 117.1(3) ?
C3 C4 H4B 109.5 ?
C3 C4 H4C 109.5 ?
H4B C4 H4C 109.5 ?
C3 C4 H4D 109.5 ?
H4B C4 H4D 109.5 ?
H4C C4 H4D 109.5 ?
N1 C5 N2 118.4(4) ?
N1 C5 S1 121.8(3) ?
N2 C5 S1 119.8(3) ?
N1 C6 C7 109.3(4) ?
N1 C6 H6A 109.8 ?
C7 C6 H6A 109.8 ?
N1 C6 H6B 109.8 ?
C7 C6 H6B 109.8 ?
H6A C6 H6B 108.3 ?
C6 C7 C8 110.3(4) ?
C6 C7 H7A 109.6 ?
C8 C7 H7A 109.6 ?
C6 C7 H7B 109.6 ?
C8 C7 H7B 109.6 ?
H7A C7 H7B 108.1 ?
N2 C8 C7 109.3(3) ?
N2 C8 H8A 109.8 ?
C7 C8 H8A 109.8 ?
N2 C8 H8B 109.8 ?
C7 C8 H8B 109.8 ?
H8A C8 H8B 108.3 ?
N4 C9 N3 119.7(3) ?
N4 C9 S2 122.4(3) ?
N3 C9 S2 117.9(3) ?
N3 C10 C11B 108.4(6) ?
N3 C10 C11A 108.7(4) ?
N3 C10 H10A 110.0 ?
C11A C10 H10A 110.0 ?
N3 C10 H10B 110.0 ?
C11A C10 H10B 110.0 ?
H10A C10 H10B 108.3 ?
N3 C10 H10C 110.0 ?
C11B C10 H10C 110.0 ?
N3 C10 H10D 110.0 ?
C11B C10 H10D 110.0 ?
H10C C10 H10D 108.4 ?
C12 C11A C10 113.6(5) ?
C12 C11A H11A 108.9 ?
C10 C11A H11A 108.9 ?
C12 C11A H11B 108.9 ?
C10 C11A H11B 108.9 ?
H11A C11A H11B 107.7 ?
C12 C11B C10 116.6(11) ?
C12 C11B H11C 108.1 ?
C10 C11B H11C 108.1 ?
C12 C11B H11D 108.1 ?
C10 C11B H11D 108.1 ?
H11C C11B H11D 107.3 ?
C11B C12 N4 106.8(7) ?
N4 C12 C11A 110.4(4) ?
N4 C12 H12A 109.6 ?
C11A C12 H12A 109.6 ?
N4 C12 H12B 109.6 ?
C11A C12 H12B 109.6 ?
H12A C12 H12B 108.1 ?
C11B C12 H12C 110.4 ?
N4 C12 H12C 110.4 ?
C11B C12 H12D 110.4 ?
N4 C12 H12D 110.4 ?
H12C C12 H12D 108.6 ?
H1W1 O1W H2W1 102(6) ?

loop_
_geom_bond_atom_site_label_1
_geom_bond_atom_site_label_2
_geom_bond_site_symmetry_2
_geom_bond_distance
_geom_bond_publ_flag
Zn1 O1 . 1.978(2) yes
Zn1 O3 . 1.984(2) yes
Zn1 S1 . 2.3280(10) yes
Zn1 S2 . 2.3370(10) yes
S1 C5 . 1.739(4) yes
S2 C9 . 1.729(3) yes
O1 C1 . 1.263(4) ?
O2 C1 . 1.233(4) ?
O3 C3 . 1.276(4) ?
O4 C3 . 1.230(4) ?
N1 C5 . 1.322(4) yes
N1 C6 . 1.463(6) ?
N1 H1A . .8600 ?
N2 C5 . 1.324(4) yes
N2 C8 . 1.442(6) ?
N2 H2A . .8600 ?
N3 C9 . 1.326(4) yes
N3 C10 . 1.468(5) ?
N3 H3A . .8600 ?
N4 C9 . 1.305(4) yes
N4 C12 . 1.452(5) ?
N4 H4A . .8600 ?
C1 C2 . 1.516(5) ?
C2 H2B . .9600 ?
C2 H2C . .9600 ?
C2 H2D . .9600 ?
C3 C4 . 1.497(5) ?
C4 H4B . .9600 ?
C4 H4C . .9600 ?
C4 H4D . .9600 ?
C6 C7 . 1.494(7) ?
C6 H6A . .9700 ?
C6 H6B . .9700 ?
C7 C8 . 1.502(6) ?
C7 H7A . .9700 ?
C7 H7B . .9700 ?
C8 H8A . .9700 ?
C8 H8B . .9700 ?
C10 C11B . 1.484(16) ?
C10 C11A . 1.496(7) ?
C10 H10A . .9700 ?
C10 H10B . .9700 ?
C10 H10C . .9700 ?
C10 H10D . .9700 ?
C11A C12 . 1.485(7) ?
C11A H11A . .9700 ?
C11A H11B . .9700 ?
C11B C12 . 1.447(16) ?
C11B H11C . .9700 ?
C11B H11D . .9700 ?
C12 H12A . .9700 ?
C12 H12B . .9700 ?
C12 H12C . .9700 ?
C12 H12D . .9700 ?
O1W H1W1 . .86(4) ?
O1W H2W1 . .79(4) ?

loop_
_geom_hbond_atom_site_label_D
_geom_hbond_atom_site_label_H
_geom_hbond_atom_site_label_A
_geom_hbond_site_symmetry_A
_geom_hbond_distance_DH
_geom_hbond_distance_HA
_geom_hbond_distance_DA
_geom_hbond_angle_DHA
_geom_hbond_publ_flag
N1 H1A O2 1_555 .86 1.96 2.801(4) 166 yes
N4 H4A O4 1_555 .86 1.93 2.752(4) 160 yes
O1W H2W1 O4 1_555 .78(5) 2.05(5) 2.823(4) 167(5) yes
N2 H2A O1W 3_666 .86 2.04 2.846(5) 156 yes
N3 H3A O3 4_565 .86 2.14 2.974(4) 164 yes
O1W H1W1 O2 4_566 .86(6) 1.97(6) 2.818(5) 167(6) yes
C4 H4D S2 4_666 .96 2.86 3.615(5) 137 yes
C10 H10B O1 4_565 .97 2.45 3.315(5) 149 yes

loop_
_geom_torsion_atom_site_label_1
_geom_torsion_atom_site_label_2
_geom_torsion_atom_site_label_3
_geom_torsion_atom_site_label_4
_geom_torsion
O1 Zn1 S1 C5 93.70(15)
O3 Zn1 S1 C5 -162.48(14)
S2 Zn1 S1 C5 -24.15(13)
O1 Zn1 S2 C9 -178.43(13)
O3 Zn1 S2 C9 78.81(15)
S1 Zn1 S2 C9 -54.40(13)
O3 Zn1 O1 C1 -173.9(3)
S1 Zn1 O1 C1 -59.8(3)
S2 Zn1 O1 C1 62.8(3)
O1 Zn1 O3 C3 -164.1(3)
S1 Zn1 O3 C3 78.2(3)
S2 Zn1 O3 C3 -55.8(3)
Zn1 O1 C1 O2 -5.1(6)
Zn1 O1 C1 C2 176.0(3)
Zn1 O3 C3 O4 -3.1(5)
Zn1 O3 C3 C4 177.7(3)
C6 N1 C5 N2 -5.9(6)
C6 N1 C5 S1 174.8(4)
C8 N2 C5 N1 .1(6)
C8 N2 C5 S1 179.4(3)
Zn1 S1 C5 N1 -46.2(3)
Zn1 S1 C5 N2 134.5(3)
C5 N1 C6 C7 -19.8(6)
N1 C6 C7 C8 48.7(5)
C5 N2 C8 C7 30.2(6)
C6 C7 C8 N2 -53.9(5)
C12 N4 C9 N3 .0(6)
C12 N4 C9 S2 -178.7(3)
C10 N3 C9 N4 -6.3(5)
C10 N3 C9 S2 172.4(3)
Zn1 S2 C9 N4 -24.5(3)
Zn1 S2 C9 N3 156.8(2)
C9 N3 C10 C11B -15.7(9)
C9 N3 C10 C11A 30.5(6)
N3 C10 C11A C12 -48.8(7)
N3 C10 C11B C12 45.8(14)
C10 C11B C12 N4 -50.6(14)
C9 N4 C12 C11B 27.5(9)
C9 N4 C12 C11A -19.4(7)
C10 C11A C12 N4 44.0(7)
